data_7010817
loop_
_publ_author_name
'William J. Evans'
'Dimitrios G. Giarikos'
'Matthew A. Johnston'
'Michael A. Greci'
'Joseph W. Ziller'

_publ_section_title
;
 Reactivity of the europium hexafluoroacetylacetonate (hfac) complex,
 Eu(hfac)3(diglyme), and related analogs with potassium: formation of
 the fluoride hfac &#x201C;ate&#x201D; complexes,
 [LnF(hfac)3K(diglyme)]2
;
_journal_issue 4
_journal_name_full 'J. Chem. Soc., Dalton Trans.'
_journal_page_first 520
_journal_page_last 526
_journal_paper_doi 10.1039/b104095m
_journal_year 2002
_chemical_formula_sum 'C49 H42 Eu2 F38 K2 O18'
_chemical_formula_weight 2022.95
_chemical_name_systematic
; 
? 
;
_space_group_IT_number 2
_symmetry_cell_setting triclinic
_symmetry_space_group_name_Hall '-P 1'
_symmetry_space_group_name_H-M 'P -1'
_atom_sites_solution_hydrogens geom
_atom_sites_solution_primary direct
_atom_sites_solution_secondary difmap
_audit_creation_method SHELXTL
_cell_angle_alpha 91.1710(10)
_cell_angle_beta 91.8270(10)
_cell_angle_gamma 111.0050(10)
_cell_formula_units_Z 2
_cell_length_a 13.1218(6)
_cell_length_b 13.2706(6)
_cell_length_c 22.1257(10)
_cell_measurement_temperature 158(2)
_cell_volume 3592.9(3)
_computing_cell_refinement 'Bruker SMART/SAINT'
_computing_data_collection 'Bruker SMART'
_computing_data_reduction 'Bruker SHELXTL'
_computing_molecular_graphics 'Bruker SHELXTL'
_computing_publication_material 'Bruker SHELXTL'
_computing_structure_refinement 'Bruker SHELXTL'
_computing_structure_solution 'Bruker SHELXTL'
_diffrn_ambient_temperature 158(2)
_diffrn_measured_fraction_theta_full 0.920
_diffrn_measured_fraction_theta_max 0.920
_diffrn_measurement_device_type 'CCD area detector'
_diffrn_measurement_method 'omega scans'
_diffrn_radiation_monochromator graphite
_diffrn_radiation_source 'sealed tube'
_diffrn_radiation_type MoK\a
_diffrn_radiation_wavelength 0.71073
_diffrn_reflns_av_R_equivalents 0.0507
_diffrn_reflns_av_sigmaI/netI 0.0895
_diffrn_reflns_limit_h_max 17
_diffrn_reflns_limit_h_min -17
_diffrn_reflns_limit_k_max 17
_diffrn_reflns_limit_k_min -17
_diffrn_reflns_limit_l_max 29
_diffrn_reflns_limit_l_min -29
_diffrn_reflns_number 36765
_diffrn_reflns_theta_full 28.38
_diffrn_reflns_theta_max 28.38
_diffrn_reflns_theta_min 0.92
_diffrn_standards_decay_% '< 1.0'
_diffrn_standards_interval_count 'initial 50 frames recollected'
_diffrn_standards_number '50 frames'
_exptl_absorpt_coefficient_mu 2.006
_exptl_absorpt_correction_T_max 0.8891
_exptl_absorpt_correction_T_min 0.7805
_exptl_absorpt_correction_type numerical
_exptl_crystal_colour colorless
_exptl_crystal_density_diffrn 1.870
_exptl_crystal_density_method 'not measured'
_exptl_crystal_F_000 1972
_exptl_crystal_size_max 0.13
_exptl_crystal_size_mid 0.13
_exptl_crystal_size_min 0.06
_refine_diff_density_max 2.452
_refine_diff_density_min -2.011
_refine_diff_density_rms 0.184
_refine_ls_extinction_method none
_refine_ls_goodness_of_fit_ref 1.064
_refine_ls_hydrogen_treatment constr
_refine_ls_matrix_type full
_refine_ls_number_parameters 855
_refine_ls_number_reflns 16562
_refine_ls_number_restraints 0
_refine_ls_restrained_S_all 1.064
_refine_ls_R_factor_all 0.1037
_refine_ls_R_factor_gt 0.0656
_refine_ls_shift/su_max 0.007
_refine_ls_shift/su_mean 0.000
_refine_ls_structure_factor_coef Fsqd
_refine_ls_weighting_details 'calc w=1/[\s^2^(Fo^2^)+(0.0312P)^2^+47.1157P] where P=(Fo^2^+2Fc^2^)/3'
_refine_ls_weighting_scheme calc
_refine_ls_wR_factor_gt 0.1456
_refine_ls_wR_factor_ref 0.1572
_reflns_number_gt 11396
_reflns_number_total 16562
_reflns_threshold_expression >2sigma(I)
_cod_data_source_file b104095m.txt
_cod_data_source_block mg44
_cod_depositor_comments
;
The following automatic conversions were performed:
'_symmetry_cell_setting' value 'Triclinic' changed to 'triclinic'
according to '/home/saulius/struct/CIF-dictionaries/cif_core.dic'
dictionary named 'cif_core.dic' version 2.4.1 from 2010-06-29.

Automatic conversion script
Id: cif_fix_enum 1527 2010-12-29 10:47:43Z saulius 
;
_cod_original_sg_symbol_H-M P-1
_cod_database_code 7010817

loop_
_symmetry_equiv_pos_as_xyz
'x, y, z'
'-x, -y, -z'

loop_
_atom_site_label
_atom_site_type_symbol
_atom_site_fract_x
_atom_site_fract_y
_atom_site_fract_z
_atom_site_U_iso_or_equiv
_atom_site_adp_type
_atom_site_occupancy
_atom_site_symmetry_multiplicity
_atom_site_calc_flag
_atom_site_refinement_flags
_atom_site_disorder_assembly
_atom_site_disorder_group
Eu1 Eu 0.11702(3) 0.11964(3) 0.031012(18) 0.01945(10) Uani 1 1 d . . .
Eu2 Eu 0.44537(3) 0.56119(3) -0.437181(18) 0.01836(10) Uani 1 1 d . . .
K1 K 0.1217(2) -0.1593(2) 0.08940(18) 0.0859(12) Uani 1 1 d . . .
K2 K 0.76657(14) 0.68958(15) -0.44300(9) 0.0294(4) Uani 1 1 d . . .
O1 O 0.2548(4) 0.0614(4) 0.0793(3) 0.0261(13) Uani 1 1 d . . .
O2 O 0.2700(5) 0.2764(5) 0.0661(3) 0.0341(14) Uani 1 1 d . . .
O3 O 0.1040(4) 0.2443(4) -0.0442(3) 0.0272(13) Uani 1 1 d . . .
O4 O 0.2528(5) 0.1386(5) -0.0435(3) 0.0295(13) Uani 1 1 d . . .
O5 O 0.0451(5) 0.0232(5) 0.1218(3) 0.0294(13) Uani 1 1 d . . .
O6 O 0.0518(5) 0.2321(5) 0.0928(3) 0.0385(16) Uani 1 1 d . . .
O7 O 0.1694(9) -0.2513(9) 0.1997(5) 0.095(3) Uiso 1 1 d . . .
O8 O 0.2085(12) -0.3112(11) 0.0844(7) 0.128(5) Uiso 1 1 d . . .
O9 O 0.2109(7) -0.1874(7) -0.0249(4) 0.057(2) Uiso 1 1 d . . .
O11 O 0.2677(4) 0.4220(4) -0.4360(2) 0.0243(12) Uani 1 1 d . . .
O12 O 0.4422(5) 0.4337(5) -0.3595(3) 0.0302(14) Uani 1 1 d . . .
O13 O 0.3414(4) 0.6601(4) -0.4805(3) 0.0266(13) Uani 1 1 d . . .
O14 O 0.5679(4) 0.7164(4) -0.4888(2) 0.0224(12) Uani 1 1 d . . .
O15 O 0.5906(4) 0.6703(4) -0.3658(3) 0.0257(12) Uani 1 1 d . . .
O16 O 0.3653(4) 0.6158(5) -0.3531(3) 0.0272(13) Uani 1 1 d . . .
O17 O 0.7873(6) 0.5200(6) -0.3749(3) 0.0453(17) Uiso 1 1 d . . .
O18 O 0.9641(6) 0.7118(6) -0.3860(3) 0.0514(19) Uiso 1 1 d . . .
O19 O 0.9358(6) 0.8944(6) -0.4326(3) 0.0463(17) Uiso 1 1 d . . .
F1 F 0.5022(5) 0.0792(5) 0.1484(3) 0.0567(17) Uani 1 1 d . . .
F2 F 0.3461(5) -0.0497(5) 0.1450(4) 0.076(2) Uani 1 1 d . . .
F3 F 0.4383(6) -0.0091(6) 0.0653(4) 0.079(2) Uani 1 1 d . . .
F4 F 0.5313(5) 0.4355(6) 0.1147(5) 0.102(3) Uani 1 1 d . . .
F5 F 0.3886(7) 0.4541(6) 0.1438(4) 0.089(3) Uani 1 1 d . . .
F6 F 0.4229(7) 0.4728(6) 0.0521(4) 0.097(3) Uani 1 1 d . . .
F7 F 0.4739(5) 0.2990(5) -0.1234(3) 0.0554(17) Uani 1 1 d . . .
F8 F 0.4716(5) 0.1961(7) -0.0501(3) 0.070(2) Uani 1 1 d . . .
F9 F 0.3941(6) 0.1286(6) -0.1338(3) 0.070(2) Uani 1 1 d . . .
F10 F 0.2232(5) 0.4878(5) -0.1099(4) 0.078(2) Uani 1 1 d . . .
F11 F 0.0855(11) 0.3671(7) -0.1495(5) 0.157(6) Uani 1 1 d . . .
F12 F 0.0814(8) 0.4302(8) -0.0655(5) 0.123(4) Uani 1 1 d . . .
F13 F -0.0553(8) -0.1424(6) 0.1870(3) 0.091(3) Uani 1 1 d . . .
F14 F 0.0400(13) -0.0352(9) 0.2517(5) 0.162(6) Uani 1 1 d . . .
F15 F -0.1156(13) -0.0492(10) 0.2435(7) 0.199(8) Uani 1 1 d . . .
F16 F -0.0865(15) 0.3105(8) 0.1968(10) 0.321(15) Uani 1 1 d . . .
F17 F -0.0194(11) 0.3883(9) 0.1210(6) 0.148(5) Uani 1 1 d . . .
F18 F 0.0771(10) 0.3920(7) 0.1908(5) 0.122(4) Uani 1 1 d . . .
F19 F 0.3371(11) 0.2509(12) -0.2477(6) 0.043(4) Uiso 0.53(3) 1 d P A 1
F19' F 0.3201(14) 0.2790(15) -0.2370(8) 0.055(5) Uiso 0.47(3) 1 d P A 2
F20 F 0.4963(15) 0.3290(17) -0.2711(8) 0.068(5) Uiso 0.53(3) 1 d P A 1
F20' F 0.4717(19) 0.4230(13) -0.2349(8) 0.063(6) Uiso 0.47(3) 1 d P A 2
F21 F 0.4167(14) 0.4218(9) -0.2259(6) 0.050(5) Uiso 0.53(3) 1 d P A 1
F21' F 0.4765(14) 0.2873(16) -0.2814(8) 0.050(5) Uiso 0.47(3) 1 d P A 2
F22 F 0.0636(5) 0.2735(5) -0.4569(3) 0.0569(17) Uani 1 1 d . . .
F23 F 0.0343(6) 0.2665(8) -0.3640(4) 0.101(3) Uani 1 1 d . . .
F24 F 0.0565(5) 0.4110(6) -0.4101(5) 0.100(3) Uani 1 1 d . . .
F25 F 0.2529(5) 0.8363(5) -0.5127(3) 0.064(2) Uani 1 1 d . . .
F26 F 0.2476(5) 0.7655(6) -0.6003(3) 0.0597(18) Uani 1 1 d . . .
F27 F 0.1618(4) 0.6682(5) -0.5295(3) 0.0568(17) Uani 1 1 d . . .
F28 F 0.7415(4) 0.8229(4) -0.5457(2) 0.0360(12) Uani 1 1 d . . .
F29 F 0.6441(5) 0.8498(5) -0.6193(3) 0.0465(15) Uani 1 1 d . . .
F30 F 0.6778(5) 0.9505(4) -0.5381(3) 0.0472(15) Uani 1 1 d . . .
F31 F 0.7138(5) 0.8391(6) -0.2419(3) 0.071(2) Uani 1 1 d . . .
F32 F 0.7772(5) 0.8162(7) -0.3253(3) 0.081(3) Uani 1 1 d . . .
F33 F 0.7436(7) 0.6963(7) -0.2609(5) 0.111(4) Uani 1 1 d . . .
F34 F 0.3380(5) 0.7190(6) -0.2112(3) 0.070(2) Uani 1 1 d . . .
F35 F 0.2491(7) 0.5601(6) -0.2457(4) 0.089(3) Uani 1 1 d . . .
F36 F 0.2337(5) 0.6932(7) -0.2899(3) 0.075(2) Uani 1 1 d . . .
F37 F -0.0650(4) 0.0552(4) 0.0025(2) 0.0271(10) Uani 1 1 d . . .
F38 F 0.5843(4) 0.5058(4) -0.4640(2) 0.0298(11) Uani 1 1 d . . .
C1 C 0.4103(8) 0.0329(8) 0.1146(5) 0.041(2) Uani 1 1 d . . .
C2 C 0.3526(7) 0.1093(7) 0.0973(4) 0.0265(18) Uani 1 1 d . . .
C3 C 0.4119(7) 0.2200(7) 0.1020(4) 0.0299(19) Uani 1 1 d . . .
H3A H 0.4864 0.2450 0.1157 0.036 Uiso 1 1 calc R . .
C4 C 0.3636(7) 0.2939(7) 0.0870(4) 0.031(2) Uani 1 1 d . . .
C5 C 0.4305(9) 0.4143(9) 0.0988(6) 0.055(3) Uani 1 1 d . . .
C6 C 0.4131(8) 0.2121(8) -0.0949(5) 0.040(2) Uani 1 1 d . . .
C7 C 0.3056(7) 0.2173(7) -0.0731(4) 0.0283(18) Uani 1 1 d . . .
C8 C 0.2760(7) 0.3046(7) -0.0892(4) 0.033(2) Uani 1 1 d . . .
H8A H 0.3258 0.3623 -0.1102 0.039 Uiso 1 1 calc R . .
C9 C 0.1762(7) 0.3086(7) -0.0753(4) 0.030(2) Uani 1 1 d . . .
C10 C 0.1439(8) 0.3994(8) -0.1017(5) 0.045(3) Uani 1 1 d . . .
C11 C -0.0387(12) -0.0487(11) 0.2098(6) 0.064(4) Uani 1 1 d . . .
C12 C -0.0040(8) 0.0431(8) 0.1658(4) 0.038(2) Uani 1 1 d . . .
C13 C -0.0244(9) 0.1360(9) 0.1783(5) 0.051(3) Uani 1 1 d . . .
H13A H -0.0625 0.1394 0.2136 0.061 Uiso 1 1 calc R . .
C14 C 0.0077(8) 0.2243(8) 0.1420(5) 0.045(3) Uani 1 1 d . . .
C15 C -0.0113(13) 0.3255(11) 0.1651(8) 0.076(4) Uani 1 1 d . . .
C16 C 0.2818(17) -0.1146(16) -0.0593(9) 0.126(7) Uiso 1 1 d . . .
H16A H 0.2703 -0.0458 -0.0560 0.189 Uiso 1 1 calc R . .
H16B H 0.2701 -0.1409 -0.1016 0.189 Uiso 1 1 calc R . .
H16C H 0.3567 -0.1042 -0.0455 0.189 Uiso 1 1 calc R . .
C17 C 0.222(3) -0.297(3) -0.0181(17) 0.249(17) Uiso 1 1 d . . .
H17A H 0.1506 -0.3525 -0.0312 0.299 Uiso 1 1 calc R . .
H17B H 0.2762 -0.3015 -0.0467 0.299 Uiso 1 1 calc R . .
C18 C 0.2505(14) -0.3228(14) 0.0378(8) 0.092(5) Uiso 1 1 d . . .
H18A H 0.2416 -0.4001 0.0346 0.111 Uiso 1 1 calc R . .
H18B H 0.3298 -0.2819 0.0442 0.111 Uiso 1 1 calc R . .
C19 C 0.2476(15) -0.3438(14) 0.1404(8) 0.096(5) Uiso 1 1 d . . .
H19A H 0.2405 -0.4204 0.1361 0.116 Uiso 1 1 calc R . .
H19B H 0.3260 -0.2999 0.1479 0.116 Uiso 1 1 calc R . .
C20 C 0.195(2) -0.332(2) 0.1847(11) 0.149(9) Uiso 1 1 d . . .
H20A H 0.2360 -0.3446 0.2206 0.178 Uiso 1 1 calc R . .
H20B H 0.1256 -0.3946 0.1814 0.178 Uiso 1 1 calc R . .
C21 C 0.1169(18) -0.2580(18) 0.2520(10) 0.137(8) Uiso 1 1 d . . .
H21A H 0.1019 -0.1916 0.2591 0.205 Uiso 1 1 calc R . .
H21B H 0.1630 -0.2672 0.2856 0.205 Uiso 1 1 calc R . .
H21C H 0.0479 -0.3200 0.2491 0.205 Uiso 1 1 calc R . .
C22 C 0.0909(8) 0.3318(8) -0.4052(5) 0.043(2) Uani 1 1 d . . .
C23 C 0.2145(7) 0.3716(7) -0.3928(4) 0.0299(19) Uani 1 1 d . . .
C24 C 0.2553(8) 0.3489(7) -0.3388(4) 0.034(2) Uani 1 1 d . . .
H24A H 0.2063 0.3123 -0.3089 0.041 Uiso 1 1 calc R . .
C25 C 0.3666(8) 0.3786(7) -0.3276(4) 0.0300(19) Uani 1 1 d . A .
C26 C 0.4065(10) 0.3429(8) -0.2675(4) 0.046(3) Uani 1 1 d . . .
C27 C 0.2531(7) 0.7478(7) -0.5415(5) 0.034(2) Uani 1 1 d . . .
C28 C 0.3550(7) 0.7235(6) -0.5228(4) 0.0249(17) Uani 1 1 d . . .
C29 C 0.4515(7) 0.7778(7) -0.5512(4) 0.0267(18) Uani 1 1 d . . .
H29A H 0.4497 0.8196 -0.5852 0.032 Uiso 1 1 calc R . .
C30 C 0.5504(7) 0.7722(6) -0.5308(4) 0.0234(17) Uani 1 1 d . . .
C31 C 0.6532(7) 0.8489(7) -0.5595(4) 0.031(2) Uani 1 1 d . . .
C32 C 0.7067(8) 0.7659(8) -0.2848(4) 0.038(2) Uani 1 1 d . . .
C33 C 0.5916(7) 0.7105(6) -0.3134(4) 0.0253(17) Uani 1 1 d . . .
C34 C 0.5044(7) 0.7078(7) -0.2798(4) 0.032(2) Uani 1 1 d . . .
H34A H 0.5178 0.7397 -0.2401 0.038 Uiso 1 1 calc R . .
C35 C 0.3979(7) 0.6601(7) -0.3021(4) 0.0272(18) Uani 1 1 d . . .
C36 C 0.3050(8) 0.6583(8) -0.2612(4) 0.038(2) Uani 1 1 d . . .
C37 C 0.7102(10) 0.4608(10) -0.3330(6) 0.060(3) Uiso 1 1 d . . .
H37A H 0.6363 0.4518 -0.3481 0.090 Uiso 1 1 calc R . .
H37B H 0.7255 0.5001 -0.2938 0.090 Uiso 1 1 calc R . .
H37C H 0.7158 0.3896 -0.3283 0.090 Uiso 1 1 calc R . .
C38 C 0.8952(9) 0.5331(9) -0.3525(6) 0.054(3) Uiso 1 1 d . . .
H38A H 0.9049 0.4625 -0.3533 0.065 Uiso 1 1 calc R . .
H38B H 0.9061 0.5615 -0.3101 0.065 Uiso 1 1 calc R . .
C39 C 0.9755(11) 0.6090(10) -0.3906(6) 0.063(3) Uiso 1 1 d . . .
H39A H 1.0504 0.6157 -0.3771 0.075 Uiso 1 1 calc R . .
H39B H 0.9631 0.5817 -0.4333 0.075 Uiso 1 1 calc R . .
C40 C 1.0512(11) 0.7974(10) -0.4058(6) 0.063(3) Uiso 1 1 d . . .
H40A H 1.0627 0.7840 -0.4488 0.076 Uiso 1 1 calc R . .
H40B H 1.1183 0.8033 -0.3819 0.076 Uiso 1 1 calc R . .
C41 C 1.0313(10) 0.8998(9) -0.3995(6) 0.055(3) Uiso 1 1 d . . .
H41A H 1.0239 0.9152 -0.3562 0.066 Uiso 1 1 calc R . .
H41B H 1.0946 0.9595 -0.4142 0.066 Uiso 1 1 calc R . .
C42 C 0.9161(10) 0.9926(10) -0.4296(6) 0.060(3) Uiso 1 1 d . . .
H42A H 0.8490 0.9844 -0.4532 0.090 Uiso 1 1 calc R . .
H42B H 0.9777 1.0504 -0.4461 0.090 Uiso 1 1 calc R . .
H42C H 0.9080 1.0109 -0.3873 0.090 Uiso 1 1 calc R . .
C43 C 0.5791(9) 1.0295(9) -0.6932(5) 0.050(3) Uiso 1 1 d . . .
C44 C 0.5899(9) 1.0896(8) -0.6405(5) 0.045(2) Uiso 1 1 d . . .
H44A H 0.6609 1.1319 -0.6246 0.054 Uiso 1 1 calc R . .
C45 C 0.5012(9) 1.0901(9) -0.6106(6) 0.053(3) Uiso 1 1 d . . .
H45A H 0.5112 1.1319 -0.5740 0.064 Uiso 1 1 calc R . .
C46 C 0.3977(13) 1.0310(12) -0.6324(7) 0.079(4) Uiso 1 1 d . . .
H46A H 0.3349 1.0319 -0.6126 0.095 Uiso 1 1 calc R . .
C47 C 0.3896(15) 0.9696(14) -0.6852(8) 0.093(5) Uiso 1 1 d . . .
H47A H 0.3192 0.9258 -0.7012 0.112 Uiso 1 1 calc R . .
C48 C 0.4774(12) 0.9701(12) -0.7140(7) 0.079(4) Uiso 1 1 d . . .
H48A H 0.4678 0.9274 -0.7503 0.095 Uiso 1 1 calc R . .
C49 C 0.6780(12) 1.0297(12) -0.7265(7) 0.080(4) Uiso 1 1 d . . .
H49A H 0.7446 1.0770 -0.7045 0.121 Uiso 1 1 calc R . .
H49B H 0.6750 1.0561 -0.7673 0.121 Uiso 1 1 calc R . .
H49C H 0.6786 0.9561 -0.7292 0.121 Uiso 1 1 calc R . .

loop_
_atom_site_aniso_label
_atom_site_aniso_U_11
_atom_site_aniso_U_22
_atom_site_aniso_U_33
_atom_site_aniso_U_23
_atom_site_aniso_U_13
_atom_site_aniso_U_12
Eu1 0.0167(2) 0.01626(19) 0.0231(2) 0.00063(16) -0.00265(16) 0.00344(15)
Eu2 0.0172(2) 0.0202(2) 0.0170(2) -0.00082(15) 0.00185(16) 0.00587(16)
K1 0.0351(13) 0.0474(14) 0.157(3) 0.0608(18) -0.0392(17) -0.0072(11)
K2 0.0192(9) 0.0387(10) 0.0274(10) -0.0021(8) 0.0003(8) 0.0070(8)
O1 0.021(3) 0.026(3) 0.028(3) 0.003(2) -0.006(2) 0.004(2)
O2 0.036(4) 0.022(3) 0.039(4) -0.008(3) -0.011(3) 0.007(3)
O3 0.020(3) 0.022(3) 0.034(3) 0.009(2) -0.002(3) 0.001(2)
O4 0.030(3) 0.030(3) 0.029(3) 0.006(3) 0.009(3) 0.010(3)
O5 0.033(3) 0.034(3) 0.024(3) 0.004(3) 0.008(3) 0.015(3)
O6 0.039(4) 0.027(3) 0.051(4) -0.013(3) 0.000(3) 0.014(3)
O11 0.019(3) 0.026(3) 0.022(3) -0.005(2) -0.002(2) 0.003(2)
O12 0.031(3) 0.034(3) 0.025(3) 0.009(3) 0.006(3) 0.010(3)
O13 0.024(3) 0.027(3) 0.032(3) -0.001(3) 0.001(3) 0.013(2)
O14 0.022(3) 0.026(3) 0.018(3) -0.002(2) -0.002(2) 0.007(2)
O15 0.021(3) 0.029(3) 0.026(3) -0.001(2) 0.004(2) 0.006(2)
O16 0.021(3) 0.036(3) 0.023(3) -0.005(3) 0.003(2) 0.008(2)
F1 0.030(3) 0.064(4) 0.070(5) 0.010(3) -0.024(3) 0.011(3)
F2 0.038(4) 0.060(4) 0.121(7) 0.049(4) -0.020(4) 0.005(3)
F3 0.077(5) 0.091(6) 0.095(6) -0.023(5) -0.013(4) 0.065(5)
F4 0.033(4) 0.044(4) 0.207(11) -0.027(5) -0.031(5) -0.009(3)
F5 0.087(6) 0.049(4) 0.116(7) -0.042(4) -0.004(5) 0.009(4)
F6 0.109(7) 0.040(4) 0.097(7) 0.014(4) -0.027(5) -0.024(4)
F7 0.034(3) 0.058(4) 0.073(5) 0.030(3) 0.024(3) 0.011(3)
F8 0.040(4) 0.133(7) 0.052(4) 0.036(4) 0.011(3) 0.046(4)
F9 0.069(5) 0.063(4) 0.076(5) -0.011(4) 0.032(4) 0.020(4)
F10 0.048(4) 0.036(3) 0.147(8) 0.038(4) 0.009(4) 0.011(3)
F11 0.236(13) 0.063(5) 0.171(10) -0.025(6) -0.166(10) 0.070(7)
F12 0.134(8) 0.108(7) 0.178(10) 0.098(7) 0.092(8) 0.093(7)
F13 0.151(8) 0.043(4) 0.049(4) 0.008(3) 0.014(5) -0.001(5)
F14 0.242(15) 0.101(8) 0.076(7) 0.034(6) -0.054(9) -0.016(9)
F15 0.251(16) 0.143(10) 0.245(16) 0.109(11) 0.218(15) 0.099(11)
F16 0.36(2) 0.064(6) 0.57(3) 0.044(11) 0.41(3) 0.080(10)
F17 0.219(14) 0.122(9) 0.160(11) -0.052(8) -0.045(10) 0.138(10)
F18 0.193(11) 0.052(5) 0.121(8) -0.047(5) -0.036(8) 0.049(6)
F22 0.034(3) 0.075(4) 0.047(4) -0.021(3) -0.009(3) 0.004(3)
F23 0.040(4) 0.151(8) 0.062(5) 0.019(5) 0.017(4) -0.026(5)
F24 0.030(4) 0.071(5) 0.198(10) -0.043(6) -0.009(5) 0.023(4)
F25 0.052(4) 0.058(4) 0.098(6) -0.024(4) -0.009(4) 0.041(3)
F26 0.047(4) 0.094(5) 0.048(4) 0.014(4) -0.012(3) 0.037(4)
F27 0.025(3) 0.059(4) 0.086(5) 0.011(4) -0.008(3) 0.015(3)
F28 0.023(3) 0.040(3) 0.044(3) 0.012(2) 0.006(2) 0.010(2)
F29 0.047(3) 0.059(4) 0.034(3) 0.019(3) 0.011(3) 0.019(3)
F30 0.044(3) 0.023(3) 0.070(4) -0.003(3) 0.012(3) 0.006(2)
F31 0.041(4) 0.091(5) 0.064(5) -0.049(4) -0.005(3) 0.006(3)
F32 0.037(4) 0.124(6) 0.044(4) -0.024(4) 0.008(3) -0.017(4)
F33 0.080(6) 0.072(5) 0.177(10) -0.005(6) -0.081(6) 0.029(5)
F34 0.046(4) 0.111(6) 0.047(4) -0.041(4) 0.006(3) 0.022(4)
F35 0.098(6) 0.061(5) 0.093(6) 0.003(4) 0.076(5) 0.004(4)
F36 0.047(4) 0.135(7) 0.056(4) -0.010(4) 0.012(3) 0.051(5)
F37 0.022(2) 0.027(2) 0.032(3) 0.001(2) -0.002(2) 0.010(2)
F38 0.031(3) 0.033(3) 0.025(3) -0.003(2) -0.001(2) 0.011(2)
C1 0.027(5) 0.046(6) 0.049(6) 0.003(5) -0.010(5) 0.014(4)
C2 0.025(4) 0.034(5) 0.018(4) -0.003(3) -0.001(3) 0.008(4)
C3 0.021(4) 0.037(5) 0.026(5) -0.004(4) -0.002(4) 0.004(4)
C4 0.024(5) 0.032(5) 0.028(5) -0.009(4) -0.010(4) 0.002(4)
C5 0.044(7) 0.035(6) 0.073(9) -0.005(6) -0.013(6) -0.002(5)
C6 0.036(5) 0.046(6) 0.037(6) 0.016(5) 0.005(4) 0.012(5)
C7 0.022(4) 0.033(5) 0.026(5) 0.005(4) -0.003(4) 0.005(4)
C8 0.026(5) 0.039(5) 0.028(5) 0.010(4) 0.003(4) 0.003(4)
C9 0.027(5) 0.025(4) 0.034(5) 0.003(4) -0.004(4) 0.004(4)
C10 0.036(6) 0.038(5) 0.061(7) 0.024(5) 0.003(5) 0.010(5)
C11 0.076(9) 0.065(8) 0.039(7) -0.001(6) 0.023(7) 0.009(7)
C12 0.031(5) 0.041(5) 0.034(5) -0.009(4) 0.005(4) 0.002(4)
C13 0.042(6) 0.050(6) 0.052(7) -0.018(5) 0.025(5) 0.004(5)
C14 0.030(5) 0.037(5) 0.062(7) -0.020(5) 0.002(5) 0.008(4)
C15 0.083(10) 0.047(7) 0.104(12) -0.027(8) 0.029(9) 0.031(7)
C22 0.028(5) 0.048(6) 0.044(6) -0.009(5) 0.007(5) 0.004(4)
C23 0.024(4) 0.025(4) 0.036(5) -0.003(4) 0.011(4) 0.003(3)
C24 0.038(5) 0.029(5) 0.029(5) 0.004(4) 0.015(4) 0.004(4)
C25 0.039(5) 0.025(4) 0.022(4) 0.001(3) 0.004(4) 0.007(4)
C26 0.061(7) 0.035(5) 0.027(5) 0.005(4) -0.007(5) 0.000(5)
C27 0.024(5) 0.037(5) 0.046(6) 0.002(4) 0.000(4) 0.016(4)
C28 0.027(4) 0.025(4) 0.026(4) -0.004(3) -0.004(4) 0.014(3)
C29 0.034(5) 0.028(4) 0.021(4) -0.002(3) 0.000(4) 0.015(4)
C30 0.026(4) 0.018(4) 0.026(4) -0.001(3) 0.003(3) 0.007(3)
C31 0.033(5) 0.024(4) 0.036(5) 0.007(4) 0.009(4) 0.012(4)
C32 0.030(5) 0.047(6) 0.033(5) -0.008(4) 0.004(4) 0.009(4)
C33 0.025(4) 0.026(4) 0.022(4) -0.002(3) -0.002(3) 0.005(3)
C34 0.028(5) 0.039(5) 0.024(5) -0.003(4) 0.004(4) 0.007(4)
C35 0.026(4) 0.032(4) 0.023(4) 0.000(4) 0.009(4) 0.009(4)
C36 0.036(5) 0.047(6) 0.029(5) -0.007(4) 0.014(4) 0.011(4)

loop_
_atom_type_symbol
_atom_type_description
_atom_type_scat_dispersion_real
_atom_type_scat_dispersion_imag
_atom_type_scat_source
C C 0.0033 0.0016 'International Tables Vol C Tables 4.2.6.8 and 6.1.1.4'
H H 0.0000 0.0000 'International Tables Vol C Tables 4.2.6.8 and 6.1.1.4'
O O 0.0106 0.0060 'International Tables Vol C Tables 4.2.6.8 and 6.1.1.4'
F F 0.0171 0.0103 'International Tables Vol C Tables 4.2.6.8 and 6.1.1.4'
K K 0.2009 0.2494 'International Tables Vol C Tables 4.2.6.8 and 6.1.1.4'
Eu Eu -0.1578 3.6682 'International Tables Vol C Tables 4.2.6.8 and 6.1.1.4'

loop_
_geom_angle_atom_site_label_1
_geom_angle_atom_site_label_2
_geom_angle_atom_site_label_3
_geom_angle
_geom_angle_site_symmetry_1
_geom_angle_site_symmetry_3
_geom_angle_publ_flag
F37 Eu1 F37 70.09(18) 2 . ?
F37 Eu1 O6 139.57(19) 2 . ?
F37 Eu1 O6 78.96(19) . . ?
F37 Eu1 O2 144.61(18) 2 . ?
F37 Eu1 O2 145.12(18) . . ?
O6 Eu1 O2 71.2(2) . . ?
F37 Eu1 O3 115.04(18) 2 . ?
F37 Eu1 O3 76.74(17) . . ?
O6 Eu1 O3 81.0(2) . . ?
O2 Eu1 O3 81.1(2) . . ?
F37 Eu1 O4 80.59(18) 2 . ?
F37 Eu1 O4 120.18(19) . . ?
O6 Eu1 O4 138.9(2) . . ?
O2 Eu1 O4 75.7(2) . . ?
O3 Eu1 O4 70.36(19) . . ?
F37 Eu1 O1 77.60(17) 2 . ?
F37 Eu1 O1 140.66(17) . . ?
O6 Eu1 O1 115.5(2) . . ?
O2 Eu1 O1 70.95(19) . . ?
O3 Eu1 O1 139.18(18) . . ?
O4 Eu1 O1 74.23(19) . . ?
F37 Eu1 O5 78.26(18) 2 . ?
F37 Eu1 O5 81.26(19) . . ?
O6 Eu1 O5 71.8(2) . . ?
O2 Eu1 O5 105.3(2) . . ?
O3 Eu1 O5 147.69(19) . . ?
O4 Eu1 O5 141.91(19) . . ?
O1 Eu1 O5 70.51(19) . . ?
F37 Eu1 Eu1 35.23(11) 2 2 ?
F37 Eu1 Eu1 34.86(11) . 2 ?
O6 Eu1 Eu1 110.20(15) . 2 ?
O2 Eu1 Eu1 177.24(16) . 2 ?
O3 Eu1 Eu1 96.69(13) . 2 ?
O4 Eu1 Eu1 102.07(14) . 2 ?
O1 Eu1 Eu1 110.12(13) . 2 ?
O5 Eu1 Eu1 77.47(14) . 2 ?
F37 Eu1 K1 41.28(13) 2 . ?
F37 Eu1 K1 95.51(12) . . ?
O6 Eu1 K1 120.95(18) . . ?
O2 Eu1 K1 115.00(15) . . ?
O3 Eu1 K1 155.39(15) . . ?
O4 Eu1 K1 94.74(15) . . ?
O1 Eu1 K1 45.25(13) . . ?
O5 Eu1 K1 49.48(14) . . ?
Eu1 Eu1 K1 66.55(4) 2 . ?
F37 Eu1 K1 89.03(12) 2 2 ?
F37 Eu1 K1 35.44(12) . 2 ?
O6 Eu1 K1 79.80(18) . 2 ?
O2 Eu1 K1 119.07(15) . 2 ?
O3 Eu1 K1 41.47(13) . 2 ?
O4 Eu1 K1 96.15(15) . 2 ?
O1 Eu1 K1 164.54(15) . 2 ?
O5 Eu1 K1 114.68(15) . 2 ?
Eu1 Eu1 K1 59.32(4) 2 2 ?
K1 Eu1 K1 125.88(3) . 2 ?
F38 Eu2 F38 70.1(2) . 2_664 ?
F38 Eu2 O16 143.55(18) . . ?
F38 Eu2 O16 144.98(18) 2_664 . ?
F38 Eu2 O13 137.92(18) . . ?
F38 Eu2 O13 78.12(18) 2_664 . ?
O16 Eu2 O13 75.2(2) . . ?
F38 Eu2 O11 115.73(18) . . ?
F38 Eu2 O11 77.04(18) 2_664 . ?
O16 Eu2 O11 77.09(19) . . ?
O13 Eu2 O11 81.83(19) . . ?
F38 Eu2 O12 78.05(18) . . ?
F38 Eu2 O12 116.62(19) 2_664 . ?
O16 Eu2 O12 75.1(2) . . ?
O13 Eu2 O12 142.59(19) . . ?
O11 Eu2 O12 69.7(2) . . ?
F38 Eu2 O15 79.53(17) . . ?
F38 Eu2 O15 141.70(17) 2_664 . ?
O16 Eu2 O15 71.01(18) . . ?
O13 Eu2 O15 113.00(19) . . ?
O11 Eu2 O15 139.06(18) . . ?
O12 Eu2 O15 77.67(19) . . ?
F38 Eu2 O14 76.80(17) . . ?
F38 Eu2 O14 79.70(17) 2_664 . ?
O16 Eu2 O14 111.71(19) . . ?
O13 Eu2 O14 70.83(18) . . ?
O11 Eu2 O14 147.12(18) . . ?
O12 Eu2 O14 142.57(19) . . ?
O15 Eu2 O14 70.86(18) . . ?
F38 Eu2 Eu2 35.30(12) . 2_664 ?
F38 Eu2 Eu2 34.84(12) 2_664 2_664 ?
O16 Eu2 Eu2 172.64(14) . 2_664 ?
O13 Eu2 Eu2 108.93(14) . 2_664 ?
O11 Eu2 Eu2 97.23(13) . 2_664 ?
O12 Eu2 Eu2 98.60(14) . 2_664 ?
O15 Eu2 Eu2 111.83(13) . 2_664 ?
O14 Eu2 Eu2 75.61(12) . 2_664 ?
F38 Eu2 K2 42.90(12) . . ?
F38 Eu2 K2 95.82(12) 2_664 . ?
O16 Eu2 K2 116.48(14) . . ?
O13 Eu2 K2 117.56(14) . . ?
O11 Eu2 K2 157.90(13) . . ?
O12 Eu2 K2 95.94(14) . . ?
O15 Eu2 K2 46.05(13) . . ?
O14 Eu2 K2 47.27(13) . . ?
Eu2 Eu2 K2 67.50(3) 2_664 . ?
F38 Eu2 K2 87.59(12) . 2_664 ?
F38 Eu2 K2 35.52(12) 2_664 2_664 ?
O16 Eu2 K2 117.39(14) . 2_664 ?
O13 Eu2 K2 81.88(14) . 2_664 ?
O11 Eu2 K2 42.04(13) . 2_664 ?
O12 Eu2 K2 92.06(15) . 2_664 ?
O15 Eu2 K2 164.90(13) . 2_664 ?
O14 Eu2 K2 113.99(13) . 2_664 ?
Eu2 Eu2 K2 58.29(3) 2_664 2_664 ?
K2 Eu2 K2 125.80(3) . 2_664 ?
O8 K1 F37 129.0(4) . 2 ?
O8 K1 O1 120.5(3) . . ?
F37 K1 O1 64.17(15) 2 . ?
O8 K1 O9 64.1(4) . . ?
F37 K1 O9 66.3(2) 2 . ?
O1 K1 O9 84.3(2) . . ?
O8 K1 O7 59.8(4) . . ?
F37 K1 O7 171.2(3) 2 . ?
O1 K1 O7 112.9(3) . . ?
O9 K1 O7 122.2(3) . . ?
O8 K1 O3 110.4(3) . 2 ?
F37 K1 O3 62.67(15) 2 2 ?
O1 K1 O3 121.85(17) . 2 ?
O9 K1 O3 94.8(2) . 2 ?
O7 K1 O3 115.9(3) . 2 ?
O8 K1 F2 76.6(4) . . ?
F37 K1 F2 115.68(17) 2 . ?
O1 K1 F2 53.82(16) . . ?
O9 K1 F2 91.0(3) . . ?
O7 K1 F2 64.4(3) . . ?
O3 K1 F2 172.4(3) 2 . ?
O8 K1 O5 167.8(4) . . ?
F37 K1 O5 62.23(16) 2 . ?
O1 K1 O5 57.22(17) . . ?
O9 K1 O5 125.1(2) . . ?
O7 K1 O5 109.1(3) . . ?
O3 K1 O5 78.17(18) 2 . ?
F2 K1 O5 94.5(2) . . ?
O8 K1 F13 125.9(4) . . ?
F37 K1 F13 98.3(2) 2 . ?
O1 K1 F13 101.4(2) . . ?
O9 K1 F13 159.7(2) . . ?
O7 K1 F13 73.8(3) . . ?
O3 K1 F13 65.5(2) 2 . ?
F2 K1 F13 108.2(3) . . ?
O5 K1 F13 48.73(17) . . ?
O8 K1 C18 18.5(4) . . ?
F37 K1 C18 111.2(3) 2 . ?
O1 K1 C18 110.9(3) . . ?
O9 K1 C18 45.6(3) . . ?
O7 K1 C18 77.6(4) . . ?
O3 K1 C18 108.7(3) 2 . ?
F2 K1 C18 78.9(4) . . ?
O5 K1 C18 167.7(3) . . ?
F13 K1 C18 143.2(3) . . ?
O8 K1 C20 39.8(5) . . ?
F37 K1 C20 168.2(5) 2 . ?
O1 K1 C20 122.4(4) . . ?
O9 K1 C20 103.4(4) . . ?
O7 K1 C20 20.3(4) . . ?
O3 K1 C20 114.4(4) 2 . ?
F2 K1 C20 68.8(4) . . ?
O5 K1 C20 129.3(4) . . ?
F13 K1 C20 90.1(4) . . ?
C18 K1 C20 58.0(5) . . ?
O8 K1 Eu1 148.4(3) . . ?
F37 K1 Eu1 33.56(10) 2 . ?
O1 K1 Eu1 37.48(11) . . ?
O9 K1 Eu1 87.61(17) . . ?
O7 K1 Eu1 139.6(3) . . ?
O3 K1 Eu1 84.38(12) 2 . ?
F2 K1 Eu1 90.95(13) . . ?
O5 K1 Eu1 37.81(11) . . ?
F13 K1 Eu1 85.49(15) . . ?
C18 K1 Eu1 131.2(3) . . ?
C20 K1 Eu1 156.8(4) . . ?
F38 K2 O18 129.0(2) . . ?
F38 K2 O17 70.29(18) . . ?
O18 K2 O17 59.8(2) . . ?
F38 K2 O19 171.00(19) . . ?
O18 K2 O19 60.0(2) . . ?
O17 K2 O19 118.7(2) . . ?
F38 K2 O15 65.24(15) . . ?
O18 K2 O15 116.2(2) . . ?
O17 K2 O15 83.84(19) . . ?
O19 K2 O15 113.15(19) . . ?
F38 K2 O14 62.48(15) . . ?
O18 K2 O14 166.2(2) . . ?
O17 K2 O14 128.39(19) . . ?
O19 K2 O14 108.82(19) . . ?
O15 K2 O14 58.81(16) . . ?
F38 K2 O11 61.51(15) . 2_664 ?
O18 K2 O11 113.4(2) . 2_664 ?
O17 K2 O11 97.34(19) . 2_664 ?
O19 K2 O11 115.90(19) . 2_664 ?
O15 K2 O11 122.45(16) . 2_664 ?
O14 K2 O11 78.11(15) . 2_664 ?
F38 K2 F28 100.63(15) . . ?
O18 K2 F28 124.17(19) . . ?
O17 K2 F28 162.77(19) . . ?
O19 K2 F28 71.00(18) . . ?
O15 K2 F28 106.08(16) . . ?
O14 K2 F28 52.14(14) . . ?
O11 K2 F28 65.48(15) 2_664 . ?
F38 K2 F32 116.44(16) . . ?
O18 K2 F32 74.2(2) . . ?
O17 K2 F32 88.9(2) . . ?
O19 K2 F32 64.8(2) . . ?
O15 K2 F32 52.93(16) . . ?
O14 K2 F32 94.00(19) . . ?
O11 K2 F32 171.9(2) 2_664 . ?
F28 K2 F32 108.3(2) . . ?
F38 K2 F22 113.16(16) . 2_664 ?
O18 K2 F22 72.9(2) . 2_664 ?
O17 K2 F22 105.1(2) . 2_664 ?
O19 K2 F22 66.75(19) . 2_664 ?
O15 K2 F22 170.03(18) . 2_664 ?
O14 K2 F22 111.40(17) . 2_664 ?
O11 K2 F22 52.91(15) 2_664 2_664 ?
F28 K2 F22 64.17(16) . 2_664 ?
F32 K2 F22 130.30(17) . 2_664 ?
F38 K2 Eu2 34.40(10) . . ?
O18 K2 Eu2 145.99(17) . . ?
O17 K2 Eu2 90.47(15) . . ?
O19 K2 Eu2 139.44(16) . . ?
O15 K2 Eu2 37.96(12) . . ?
O14 K2 Eu2 38.09(11) . . ?
O11 K2 Eu2 84.56(11) 2_664 . ?
F28 K2 Eu2 89.21(10) . . ?
F32 K2 Eu2 90.28(13) . . ?
F22 K2 Eu2 135.73(12) 2_664 . ?
F38 K2 Eu2 29.18(10) . 2_664 ?
O18 K2 Eu2 130.66(17) . 2_664 ?
O17 K2 Eu2 85.45(15) . 2_664 ?
O19 K2 Eu2 146.49(16) . 2_664 ?
O15 K2 Eu2 90.97(12) . 2_664 ?
O14 K2 Eu2 63.11(11) . 2_664 ?
O11 K2 Eu2 32.72(10) 2_664 2_664 ?
F28 K2 Eu2 80.41(11) . 2_664 ?
F32 K2 Eu2 143.88(13) . 2_664 ?
F22 K2 Eu2 85.45(11) 2_664 2_664 ?
Eu2 K2 Eu2 54.20(3) . 2_664 ?
C2 O1 Eu1 134.0(5) . . ?
C2 O1 K1 128.7(5) . . ?
Eu1 O1 K1 97.28(18) . . ?
C4 O2 Eu1 135.9(6) . . ?
C9 O3 Eu1 130.7(5) . . ?
C9 O3 K1 120.0(5) . 2 ?
Eu1 O3 K1 105.10(19) . 2 ?
C7 O4 Eu1 130.9(6) . . ?
C12 O5 Eu1 133.4(6) . . ?
C12 O5 K1 133.9(6) . . ?
Eu1 O5 K1 92.71(18) . . ?
C14 O6 Eu1 136.0(6) . . ?
C20 O7 C21 116.5(17) . . ?
C20 O7 K1 107.8(14) . . ?
C21 O7 K1 125.6(12) . . ?
C18 O8 C19 117.7(16) . . ?
C18 O8 K1 117.9(13) . . ?
C19 O8 K1 119.0(11) . . ?
C16 O9 C17 118.6(17) . . ?
C16 O9 K1 130.4(10) . . ?
C17 O9 K1 101.6(15) . . ?
C23 O11 Eu2 130.8(5) . . ?
C23 O11 K2 118.5(5) . 2_664 ?
Eu2 O11 K2 105.23(19) . 2_664 ?
C25 O12 Eu2 130.8(6) . . ?
C28 O13 Eu2 134.5(5) . . ?
C30 O14 Eu2 131.7(5) . . ?
C30 O14 K2 131.9(5) . . ?
Eu2 O14 K2 94.64(17) . . ?
C33 O15 Eu2 133.8(5) . . ?
C33 O15 K2 130.1(5) . . ?
Eu2 O15 K2 95.99(18) . . ?
C35 O16 Eu2 136.3(5) . . ?
C37 O17 C38 109.1(8) . . ?
C37 O17 K2 124.3(6) . . ?
C38 O17 K2 116.6(6) . . ?
C40 O18 C39 115.2(9) . . ?
C40 O18 K2 113.7(7) . . ?
C39 O18 K2 107.0(7) . . ?
C41 O19 C42 112.9(9) . . ?
C41 O19 K2 116.3(6) . . ?
C42 O19 K2 123.1(6) . . ?
C1 F2 K1 114.9(6) . . ?
C11 F13 K1 116.2(7) . . ?
C22 F22 K2 120.0(5) . 2_664 ?
C31 F28 K2 126.5(5) . . ?
C32 F32 K2 115.9(6) . . ?
Eu1 F37 Eu1 109.91(18) 2 . ?
Eu1 F37 K1 105.16(19) 2 2 ?
Eu1 F37 K1 115.21(18) . 2 ?
Eu2 F38 Eu2 109.9(2) . 2_664 ?
Eu2 F38 K2 102.70(17) . . ?
Eu2 F38 K2 115.30(19) 2_664 . ?
F2 C1 F3 106.7(9) . . ?
F2 C1 F1 107.2(8) . . ?
F3 C1 F1 106.3(8) . . ?
F2 C1 C2 111.5(8) . . ?
F3 C1 C2 110.6(8) . . ?
F1 C1 C2 114.0(8) . . ?
O1 C2 C3 128.5(8) . . ?
O1 C2 C1 113.3(7) . . ?
C3 C2 C1 118.2(8) . . ?
C4 C3 C2 120.9(8) . . ?
O2 C4 C3 128.6(8) . . ?
O2 C4 C5 113.3(8) . . ?
C3 C4 C5 118.1(8) . . ?
F4 C5 F6 110.1(11) . . ?
F4 C5 F5 105.9(11) . . ?
F6 C5 F5 103.4(10) . . ?
F4 C5 C4 114.6(10) . . ?
F6 C5 C4 111.7(9) . . ?
F5 C5 C4 110.3(9) . . ?
F8 C6 F7 108.5(8) . . ?
F8 C6 F9 105.9(9) . . ?
F7 C6 F9 106.1(8) . . ?
F8 C6 C7 110.9(8) . . ?
F7 C6 C7 114.4(8) . . ?
F9 C6 C7 110.6(8) . . ?
O4 C7 C8 127.5(8) . . ?
O4 C7 C6 113.6(8) . . ?
C8 C7 C6 118.8(8) . . ?
C9 C8 C7 121.1(8) . . ?
O3 C9 C8 128.2(8) . . ?
O3 C9 C10 114.0(8) . . ?
C8 C9 C10 117.8(8) . . ?
F11 C10 F10 110.8(11) . . ?
F11 C10 F12 104.0(11) . . ?
F10 C10 F12 102.8(10) . . ?
F11 C10 C9 110.8(9) . . ?
F10 C10 C9 115.4(8) . . ?
F12 C10 C9 112.2(9) . . ?
F15 C11 F13 111.4(12) . . ?
F15 C11 F14 99.6(13) . . ?
F13 C11 F14 103.5(13) . . ?
F15 C11 C12 114.8(13) . . ?
F13 C11 C12 115.5(10) . . ?
F14 C11 C12 110.2(11) . . ?
O5 C12 C13 128.0(9) . . ?
O5 C12 C11 112.6(9) . . ?
C13 C12 C11 119.4(9) . . ?
C12 C13 C14 123.1(9) . . ?
O6 C14 C13 127.5(9) . . ?
O6 C14 C15 115.7(11) . . ?
C13 C14 C15 116.8(11) . . ?
F16 C15 F18 110.9(17) . . ?
F16 C15 F17 108.6(17) . . ?
F18 C15 F17 97.1(12) . . ?
F16 C15 C14 116.1(12) . . ?
F18 C15 C14 109.9(12) . . ?
F17 C15 C14 112.7(12) . . ?
C18 C17 O9 118(3) . . ?
O8 C18 C17 124(2) . . ?
O8 C18 K1 43.6(10) . . ?
C17 C18 K1 84.0(18) . . ?
C20 C19 O8 111.9(19) . . ?
C19 C20 O7 129(2) . . ?
C19 C20 K1 83.5(15) . . ?
O7 C20 K1 51.9(11) . . ?
F24 C22 F23 108.7(10) . . ?
F24 C22 F22 107.3(10) . . ?
F23 C22 F22 104.7(8) . . ?
F24 C22 C23 111.6(8) . . ?
F23 C22 C23 113.8(9) . . ?
F22 C22 C23 110.2(8) . . ?
O11 C23 C24 127.6(8) . . ?
O11 C23 C22 113.0(8) . . ?
C24 C23 C22 119.4(8) . . ?
C23 C24 C25 120.8(8) . . ?
O12 C25 C24 128.1(8) . . ?
O12 C25 C26 113.9(8) . . ?
C24 C25 C26 117.9(8) . . ?
F20 C26 F20' 77.8(13) . . ?
F20 C26 F19 105.5(12) . . ?
F20' C26 F19 126.7(12) . . ?
F20 C26 F21 109.7(13) . . ?
F20' C26 F21 33.0(8) . . ?
F19 C26 F21 108.2(11) . . ?
F20 C26 F19' 124.8(13) . . ?
F20' C26 F19' 113.1(13) . . ?
F19 C26 F19' 23.7(8) . . ?
F21 C26 F19' 87.5(11) . . ?
F20 C26 F21' 23.5(10) . . ?
F20' C26 F21' 100.8(13) . . ?
F19 C26 F21' 87.9(10) . . ?
F21 C26 F21' 131.2(13) . . ?
F19' C26 F21' 110.5(12) . . ?
F20 C26 C25 113.8(11) . . ?
F20' C26 C25 112.9(10) . . ?
F19 C26 C25 113.6(10) . . ?
F21 C26 C25 106.1(9) . . ?
F19' C26 C25 110.4(11) . . ?
F21' C26 C25 108.7(10) . . ?
F27 C27 F25 107.7(8) . . ?
F27 C27 F26 107.0(8) . . ?
F25 C27 F26 106.1(8) . . ?
F27 C27 C28 112.3(7) . . ?
F25 C27 C28 110.6(8) . . ?
F26 C27 C28 112.7(7) . . ?
O13 C28 C29 127.6(8) . . ?
O13 C28 C27 114.2(7) . . ?
C29 C28 C27 118.1(7) . . ?
C30 C29 C28 121.4(8) . . ?
O14 C30 C29 128.3(8) . . ?
O14 C30 C31 115.2(7) . . ?
C29 C30 C31 116.4(7) . . ?
F29 C31 F30 107.7(7) . . ?
F29 C31 F28 107.0(7) . . ?
F30 C31 F28 105.8(7) . . ?
F29 C31 C30 113.5(8) . . ?
F30 C31 C30 110.8(7) . . ?
F28 C31 C30 111.6(7) . . ?
F33 C32 F32 106.2(9) . . ?
F33 C32 F31 106.8(9) . . ?
F32 C32 F31 106.1(8) . . ?
F33 C32 C33 111.3(8) . . ?
F32 C32 C33 111.7(8) . . ?
F31 C32 C33 114.2(8) . . ?
O15 C33 C34 128.5(8) . . ?
O15 C33 C32 113.5(7) . . ?
C34 C33 C32 118.0(8) . . ?
C33 C34 C35 121.9(8) . . ?
O16 C35 C34 127.8(8) . . ?
O16 C35 C36 113.5(8) . . ?
C34 C35 C36 118.7(8) . . ?
F35 C36 F34 107.9(9) . . ?
F35 C36 F36 105.9(9) . . ?
F34 C36 F36 106.3(8) . . ?
F35 C36 C35 111.1(8) . . ?
F34 C36 C35 114.0(8) . . ?
F36 C36 C35 111.3(8) . . ?
O17 C38 C39 108.9(10) . . ?
O18 C39 C38 108.9(10) . . ?
O18 C40 C41 111.1(10) . . ?
O19 C41 C40 111.2(10) . . ?
C48 C43 C44 117.6(12) . . ?
C48 C43 C49 121.1(12) . . ?
C44 C43 C49 121.3(11) . . ?
C45 C44 C43 121.5(11) . . ?
C44 C45 C46 120.8(13) . . ?
C45 C46 C47 116.3(15) . . ?
C48 C47 C46 122.1(17) . . ?
C47 C48 C43 121.6(16) . . ?

loop_
_geom_bond_atom_site_label_1
_geom_bond_atom_site_label_2
_geom_bond_distance
_geom_bond_site_symmetry_2
_geom_bond_publ_flag
Eu1 F37 2.271(5) 2 ?
Eu1 F37 2.292(4) . ?
Eu1 O6 2.394(6) . ?
Eu1 O2 2.408(6) . ?
Eu1 O3 2.414(5) . ?
Eu1 O4 2.415(6) . ?
Eu1 O1 2.433(5) . ?
Eu1 O5 2.434(6) . ?
Eu1 Eu1 3.7363(8) 2 ?
Eu1 K1 3.966(2) . ?
Eu1 K1 4.230(2) 2 ?
Eu2 F38 2.286(5) . ?
Eu2 F38 2.312(5) 2_664 ?
Eu2 O16 2.389(5) . ?
Eu2 O13 2.398(5) . ?
Eu2 O11 2.401(5) . ?
Eu2 O12 2.427(6) . ?
Eu2 O15 2.441(6) . ?
Eu2 O14 2.443(5) . ?
Eu2 Eu2 3.7629(8) 2_664 ?
Eu2 K2 3.9469(18) . ?
Eu2 K2 4.2863(19) 2_664 ?
K1 O8 2.648(15) . ?
K1 F37 2.711(5) 2 ?
K1 O1 2.839(6) . ?
K1 O9 2.893(9) . ?
K1 O7 2.900(12) . ?
K1 O3 2.901(6) 2 ?
K1 F2 2.988(7) . ?
K1 O5 3.018(7) . ?
K1 F13 3.284(10) . ?
K1 C18 3.394(18) . ?
K1 C20 3.51(2) . ?
K2 F38 2.754(5) . ?
K2 O18 2.761(8) . ?
K2 O17 2.821(7) . ?
K2 O19 2.826(7) . ?
K2 O15 2.857(6) . ?
K2 O14 2.909(6) . ?
K2 O11 2.975(6) 2_664 ?
K2 F28 2.989(5) . ?
K2 F32 3.042(7) . ?
K2 F22 3.112(6) 2_664 ?
K2 Eu2 4.2863(19) 2_664 ?
O1 C2 1.258(10) . ?
O2 C4 1.238(10) . ?
O3 C9 1.259(10) . ?
O3 K1 2.901(6) 2 ?
O4 C7 1.241(10) . ?
O5 C12 1.259(10) . ?
O6 C14 1.238(12) . ?
O7 C20 1.28(2) . ?
O7 C21 1.35(2) . ?
O8 C18 1.217(19) . ?
O8 C19 1.46(2) . ?
O9 C16 1.345(19) . ?
O9 C17 1.51(3) . ?
O11 C23 1.257(10) . ?
O11 K2 2.975(6) 2_664 ?
O12 C25 1.250(10) . ?
O13 C28 1.246(10) . ?
O14 C30 1.266(9) . ?
O15 C33 1.264(10) . ?
O16 C35 1.251(10) . ?
O17 C37 1.421(13) . ?
O17 C38 1.434(13) . ?
O18 C40 1.383(14) . ?
O18 C39 1.427(13) . ?
O19 C41 1.411(13) . ?
O19 C42 1.417(13) . ?
F1 C1 1.335(11) . ?
F2 C1 1.329(12) . ?
F3 C1 1.335(12) . ?
F4 C5 1.285(13) . ?
F5 C5 1.340(14) . ?
F6 C5 1.327(14) . ?
F7 C6 1.329(10) . ?
F8 C6 1.302(11) . ?
F9 C6 1.335(12) . ?
F10 C10 1.280(11) . ?
F11 C10 1.257(13) . ?
F12 C10 1.323(14) . ?
F13 C11 1.274(14) . ?
F14 C11 1.326(17) . ?
F15 C11 1.272(15) . ?
F16 C15 1.188(16) . ?
F17 C15 1.323(19) . ?
F18 C15 1.286(17) . ?
F19 C26 1.329(15) . ?
F19' C26 1.358(19) . ?
F20 C26 1.261(18) . ?
F20' C26 1.288(18) . ?
F21 C26 1.346(16) . ?
F21' C26 1.41(2) . ?
F22 C22 1.333(11) . ?
F22 K2 3.112(6) 2_664 ?
F23 C22 1.322(12) . ?
F24 C22 1.290(12) . ?
F25 C27 1.326(11) . ?
F26 C27 1.331(11) . ?
F27 C27 1.322(10) . ?
F28 C31 1.351(10) . ?
F29 C31 1.325(10) . ?
F30 C31 1.340(10) . ?
F31 C32 1.322(11) . ?
F32 C32 1.317(11) . ?
F33 C32 1.301(12) . ?
F34 C36 1.321(11) . ?
F35 C36 1.304(11) . ?
F36 C36 1.334(12) . ?
F37 Eu1 2.271(5) 2 ?
F37 K1 2.711(5) 2 ?
F38 Eu2 2.312(5) 2_664 ?
C1 C2 1.516(12) . ?
C2 C3 1.394(12) . ?
C3 C4 1.385(12) . ?
C4 C5 1.535(13) . ?
C6 C7 1.529(13) . ?
C7 C8 1.396(12) . ?
C8 C9 1.374(12) . ?
C9 C10 1.534(13) . ?
C11 C12 1.523(16) . ?
C12 C13 1.377(14) . ?
C13 C14 1.380(16) . ?
C14 C15 1.533(14) . ?
C17 C18 1.37(3) . ?
C19 C20 1.25(2) . ?
C22 C23 1.529(13) . ?
C23 C24 1.375(13) . ?
C24 C25 1.382(13) . ?
C25 C26 1.558(13) . ?
C27 C28 1.531(11) . ?
C28 C29 1.391(12) . ?
C29 C30 1.388(12) . ?
C30 C31 1.534(11) . ?
C32 C33 1.531(12) . ?
C33 C34 1.375(12) . ?
C34 C35 1.380(12) . ?
C35 C36 1.534(11) . ?
C38 C39 1.473(16) . ?
C40 C41 1.476(16) . ?
C43 C48 1.345(18) . ?
C43 C44 1.374(15) . ?
C43 C49 1.512(17) . ?
C44 C45 1.359(15) . ?
C45 C46 1.368(18) . ?
C46 C47 1.39(2) . ?
C47 C48 1.33(2) . ?
